data_4074939
loop_
_publ_author_name
'Nilsson, Patrik'
'Puxty, Graeme'
'Wendt, Ola F.'

_publ_section_title
;
 Reaction Mechanism of Transmetalation between Tetraorganostannanes and
 Platinum(II) Aryltriflate Complexes. Mechanistic Model for Stille
 Couplings
;
_journal_coden_ASTM ORGND7
_journal_issue 5
_journal_name_full Organometallics
_journal_page_first 1285
_journal_page_last 1292
_journal_paper_doi 10.1021/om051021a
_journal_volume 25
_journal_year 2006
_chemical_formula_sum 'C46 H58 F6 O8 P4 Pt2 S2'
_chemical_formula_weight 1431.10
_space_group_IT_number 15
_symmetry_cell_setting monoclinic
_symmetry_space_group_name_Hall '-C 2yc'
_symmetry_space_group_name_H-M 'C 1 2/c 1'
_atom_sites_solution_hydrogens geom
_atom_sites_solution_primary direct
_atom_sites_solution_secondary difmap
_audit_creation_method SHELXL-97
_cell_angle_alpha 90.00
_cell_angle_beta 110.12(3)
_cell_angle_gamma 90.00
_cell_formula_units_Z 4
_cell_length_a 25.078(5)
_cell_length_b 13.604(3)
_cell_length_c 18.511(4)
_cell_measurement_reflns_used 4928
_cell_measurement_temperature 293(2)
_cell_measurement_theta_max 23.24
_cell_measurement_theta_min 2.25
_cell_volume 5930(2)
_computing_cell_refinement 'Bruker SAINT'
_computing_data_collection 'Bruker SMART'
_computing_data_reduction 'Bruker SAINT'
_computing_molecular_graphics 'Diamond (Brandenburg)'
_computing_publication_material 'SHELXL-97 (Sheldrick, 1997)'
_computing_structure_refinement 'SHELXL-97 (Sheldrick, 1997)'
_computing_structure_solution 'SHELXS-97 (Sheldrick, 1990)'
_diffrn_ambient_temperature 293(2)
_diffrn_detector_area_resol_mean 512
_diffrn_measured_fraction_theta_full 0.871
_diffrn_measured_fraction_theta_max 0.871
_diffrn_measurement_device_type 'Bruker SMART CCD'
_diffrn_measurement_method '\w scans'
_diffrn_radiation_monochromator graphite
_diffrn_radiation_type MoK\a
_diffrn_radiation_wavelength 0.71073
_diffrn_reflns_av_R_equivalents 0.1277
_diffrn_reflns_av_sigmaI/netI 0.1386
_diffrn_reflns_limit_h_max 35
_diffrn_reflns_limit_h_min -35
_diffrn_reflns_limit_k_max 18
_diffrn_reflns_limit_k_min -19
_diffrn_reflns_limit_l_max 24
_diffrn_reflns_limit_l_min -26
_diffrn_reflns_number 28702
_diffrn_reflns_theta_full 32.01
_diffrn_reflns_theta_max 32.01
_diffrn_reflns_theta_min 1.73
_diffrn_standards_decay_% 0.0
_exptl_absorpt_coefficient_mu 4.954
_exptl_absorpt_correction_T_max 0.41218
_exptl_absorpt_correction_T_min 0.21269
_exptl_absorpt_correction_type empirical
_exptl_absorpt_process_details 'absorption corrections using SADABS (Sheldrick, 1996)'
_exptl_crystal_colour colourless
_exptl_crystal_density_diffrn 1.603
_exptl_crystal_density_method 'not measured'
_exptl_crystal_description prism
_exptl_crystal_F_000 2800
_exptl_crystal_size_max 0.3
_exptl_crystal_size_mid 0.2
_exptl_crystal_size_min 0.12
_refine_diff_density_max 1.691
_refine_diff_density_min -1.657
_refine_diff_density_rms 0.183
_refine_ls_extinction_method none
_refine_ls_goodness_of_fit_ref 0.995
_refine_ls_hydrogen_treatment riding
_refine_ls_matrix_type full
_refine_ls_number_parameters 298
_refine_ls_number_reflns 8972
_refine_ls_number_restraints 0
_refine_ls_restrained_S_all 0.995
_refine_ls_R_factor_all 0.1670
_refine_ls_R_factor_gt 0.0589
_refine_ls_shift/su_max 0.001
_refine_ls_shift/su_mean 0.000
_refine_ls_structure_factor_coef Fsqd
_refine_ls_weighting_details 'calc w=1/[\s^2^(Fo^2^)+(0.0490P)^2^+0.0000P] where P=(Fo^2^+2Fc^2^)/3'
_refine_ls_weighting_scheme calc
_refine_ls_wR_factor_gt 0.1155
_refine_ls_wR_factor_ref 0.1402
_reflns_number_gt 3974
_reflns_number_total 8972
_reflns_threshold_expression >2sigma(I)
_cod_data_source_file om051021asi20060106_105841.cif
_cod_data_source_block compound6
_cod_original_sg_symbol_H-M C2/c
_cod_database_code 4074939

loop_
_symmetry_equiv_pos_as_xyz
'x, y, z'
'-x, y, -z+1/2'
'x+1/2, y+1/2, z'
'-x+1/2, y+1/2, -z+1/2'
'-x, -y, -z'
'x, -y, z-1/2'
'-x+1/2, -y+1/2, -z'
'x+1/2, -y+1/2, z-1/2'

loop_
_atom_site_label
_atom_site_type_symbol
_atom_site_fract_x
_atom_site_fract_y
_atom_site_fract_z
_atom_site_U_iso_or_equiv
_atom_site_adp_type
_atom_site_occupancy
_atom_site_symmetry_multiplicity
_atom_site_calc_flag
_atom_site_refinement_flags
Pt1 Pt 0.5000 0.83393(3) 0.7500 0.05021(15) Uani 1 2 d S
Pt2 Pt 0.5000 0.59409(3) 0.7500 0.05558(16) Uani 1 2 d S
P1 P 0.48285(12) 0.48128(16) 0.65520(14) 0.0697(7) Uani 1 1 d .
P2 P 0.46379(10) 0.94706(14) 0.65646(13) 0.0589(6) Uani 1 1 d .
S1 S 0.59276(12) 0.7870(2) 0.57020(16) 0.0845(7) Uani 1 1 d .
F1 F 0.6883(5) 0.7823(9) 0.5449(8) 0.230(6) Uani 1 1 d .
F2 F 0.6982(5) 0.7751(11) 0.6605(8) 0.244(7) Uani 1 1 d .
F3 F 0.6673(4) 0.6521(7) 0.5872(8) 0.209(5) Uani 1 1 d .
O1 O 0.5754(6) 0.7433(10) 0.6249(8) 0.220(7) Uani 1 1 d .
O2 O 0.5677(5) 0.7657(10) 0.4943(6) 0.192(5) Uani 1 1 d .
O3 O 0.5982(5) 0.8925(6) 0.5815(7) 0.189(5) Uani 1 1 d .
O4 O 0.4786(3) 0.7137(3) 0.6722(3) 0.078(2) Uani 1 1 d .
H4 H 0.4687(17) 0.7137(3) 0.636(6) 0.093 Uiso 1 1 calc R
C1 C 0.4520(5) 0.5378(8) 0.5587(5) 0.105(4) Uani 1 1 d .
H1A H 0.4766 0.5891 0.5532 0.158 Uiso 1 1 calc R
H1B H 0.4154 0.5648 0.5528 0.158 Uiso 1 1 calc R
H1C H 0.4480 0.4886 0.5199 0.158 Uiso 1 1 calc R
C2 C 0.4307(5) 0.3867(7) 0.6533(6) 0.095(3) Uani 1 1 d .
H2A H 0.3965 0.4174 0.6546 0.143 Uiso 1 1 calc R
H2B H 0.4458 0.3446 0.6973 0.143 Uiso 1 1 calc R
H2C H 0.4223 0.3486 0.6071 0.143 Uiso 1 1 calc R
C3 C 0.5086(4) 1.0453(6) 0.6428(5) 0.080(3) Uani 1 1 d .
H3A H 0.5418 1.0176 0.6360 0.120 Uiso 1 1 calc R
H3B H 0.5198 1.0874 0.6871 0.120 Uiso 1 1 calc R
H3C H 0.4878 1.0828 0.5980 0.120 Uiso 1 1 calc R
C4 C 0.4366(5) 0.8911(7) 0.5595(5) 0.087(3) Uani 1 1 d .
H4A H 0.4116 0.8376 0.5596 0.131 Uiso 1 1 calc R
H4B H 0.4678 0.8671 0.5458 0.131 Uiso 1 1 calc R
H4C H 0.4161 0.9397 0.5227 0.131 Uiso 1 1 calc R
C5 C 0.6647(8) 0.7502(12) 0.5935(9) 0.135(5) Uani 1 1 d .
C11 C 0.5478(4) 0.4198(6) 0.6531(5) 0.070(2) Uani 1 1 d .
C12 C 0.5969(5) 0.4729(8) 0.6697(7) 0.112(4) Uani 1 1 d .
H12 H 0.5970 0.5392 0.6821 0.134 Uiso 1 1 calc R
C13 C 0.6482(6) 0.4281(10) 0.6681(9) 0.143(6) Uani 1 1 d .
H13 H 0.6813 0.4648 0.6793 0.172 Uiso 1 1 calc R
C14 C 0.6477(8) 0.3271(11) 0.6494(9) 0.133(5) Uani 1 1 d .
H14 H 0.6808 0.2963 0.6492 0.160 Uiso 1 1 calc R
C15 C 0.6002(7) 0.2774(9) 0.6324(9) 0.120(5) Uani 1 1 d .
H15 H 0.6000 0.2114 0.6194 0.144 Uiso 1 1 calc R
C16 C 0.5508(5) 0.3199(7) 0.6333(6) 0.094(3) Uani 1 1 d .
H16 H 0.5181 0.2818 0.6204 0.113 Uiso 1 1 calc R
C21 C 0.4004(3) 1.0047(6) 0.6692(5) 0.064(2) Uani 1 1 d .
C22 C 0.3717(4) 0.9562(7) 0.7102(6) 0.083(3) Uani 1 1 d .
H22 H 0.3843 0.8945 0.7306 0.100 Uiso 1 1 calc R
C23 C 0.3244(4) 0.9966(10) 0.7220(7) 0.117(4) Uani 1 1 d .
H23 H 0.3048 0.9619 0.7484 0.140 Uiso 1 1 calc R
C24 C 0.3074(6) 1.0895(11) 0.6936(9) 0.138(6) Uani 1 1 d .
H24 H 0.2767 1.1186 0.7028 0.166 Uiso 1 1 calc R
C25 C 0.3348(6) 1.1406(10) 0.6516(8) 0.127(5) Uani 1 1 d .
H25 H 0.3217 1.2022 0.6316 0.153 Uiso 1 1 calc R
C26 C 0.3827(5) 1.0990(7) 0.6395(7) 0.098(4) Uani 1 1 d .
H26 H 0.4020 1.1331 0.6125 0.118 Uiso 1 1 calc R
C31 C 0.2833(17) 0.606(3) 0.5209(13) 0.38(3) Uani 1 1 d G
H31 H 0.2853 0.6091 0.4717 0.453 Uiso 1 1 calc R
C32 C 0.3144(10) 0.659(2) 0.573(3) 0.54(5) Uani 1 1 d G
H32 H 0.3398 0.7022 0.5622 0.646 Uiso 1 1 calc R
C33 C 0.3118(14) 0.6557(19) 0.6381(17) 0.30(2) Uani 1 1 d G
H33 H 0.3352 0.6956 0.6769 0.362 Uiso 1 1 calc R
C34 C 0.2780(19) 0.599(3) 0.6520(15) 0.40(3) Uani 1 1 d G
H34 H 0.2760 0.5959 0.7012 0.482 Uiso 1 1 calc R
C35 C 0.2468(12) 0.5456(19) 0.600(3) 0.33(2) Uani 1 1 d G
H35 H 0.2214 0.5028 0.6107 0.395 Uiso 1 1 calc R
C36 C 0.2495(12) 0.5493(18) 0.535(2) 0.249(14) Uani 1 1 d G
H36 H 0.2261 0.5094 0.4959 0.299 Uiso 1 1 calc R

loop_
_atom_site_aniso_label
_atom_site_aniso_U_11
_atom_site_aniso_U_22
_atom_site_aniso_U_33
_atom_site_aniso_U_23
_atom_site_aniso_U_13
_atom_site_aniso_U_12
Pt1 0.0571(3) 0.0345(2) 0.0591(3) 0.000 0.0202(2) 0.000
Pt2 0.0846(4) 0.0360(2) 0.0540(3) 0.000 0.0340(3) 0.000
P1 0.099(2) 0.0528(12) 0.0635(14) -0.0069(11) 0.0363(14) -0.0070(12)
P2 0.0652(15) 0.0430(11) 0.0700(15) 0.0101(10) 0.0252(12) 0.0057(9)
S1 0.0851(19) 0.0949(18) 0.0805(17) 0.0091(16) 0.0375(15) 0.0146(15)
F1 0.151(9) 0.290(15) 0.293(15) 0.112(12) 0.134(10) 0.039(8)
F2 0.147(9) 0.324(19) 0.193(11) -0.043(11) -0.032(9) 0.056(9)
F3 0.180(9) 0.121(7) 0.344(16) 0.051(9) 0.115(10) 0.060(6)
O1 0.229(13) 0.232(11) 0.288(15) 0.168(11) 0.204(12) 0.103(10)
O2 0.150(9) 0.278(14) 0.093(7) -0.045(8) -0.031(6) 0.023(9)
O3 0.216(12) 0.081(6) 0.240(13) -0.011(7) 0.040(10) 0.056(6)
O4 0.139(6) 0.039(3) 0.058(4) 0.006(3) 0.039(4) 0.009(3)
C1 0.147(11) 0.091(8) 0.067(6) -0.004(6) 0.022(7) 0.016(7)
C2 0.135(10) 0.076(6) 0.088(7) -0.026(6) 0.057(7) -0.018(6)
C3 0.095(8) 0.064(6) 0.082(6) 0.025(5) 0.030(6) 0.002(5)
C4 0.114(9) 0.076(6) 0.070(6) 0.012(5) 0.028(6) 0.019(5)
C5 0.175(16) 0.130(11) 0.108(11) 0.060(9) 0.060(12) 0.050(11)
C11 0.093(7) 0.059(5) 0.067(6) -0.011(4) 0.038(5) -0.002(5)
C12 0.115(10) 0.059(6) 0.179(12) -0.005(7) 0.073(10) -0.008(6)
C13 0.132(12) 0.100(9) 0.231(17) -0.043(11) 0.106(12) -0.017(9)
C14 0.163(16) 0.115(11) 0.148(13) 0.006(9) 0.086(12) 0.037(10)
C15 0.139(13) 0.077(8) 0.170(13) -0.034(8) 0.085(11) 0.003(8)
C16 0.122(10) 0.055(5) 0.103(8) -0.019(5) 0.035(7) -0.005(6)
C21 0.059(6) 0.054(5) 0.081(6) 0.007(4) 0.026(5) 0.002(4)
C22 0.058(6) 0.086(7) 0.105(8) 0.023(6) 0.028(6) 0.013(5)
C23 0.070(8) 0.143(11) 0.151(11) 0.056(9) 0.056(8) 0.044(7)
C24 0.109(11) 0.157(14) 0.176(14) 0.042(11) 0.084(11) 0.067(9)
C25 0.136(12) 0.100(9) 0.163(13) 0.044(9) 0.074(10) 0.063(9)
C26 0.101(9) 0.072(6) 0.135(10) 0.033(6) 0.058(8) 0.036(6)
C31 0.40(7) 0.58(10) 0.25(4) 0.02(4) 0.23(4) -0.08(5)
C32 0.18(4) 0.35(6) 1.05(17) -0.01(9) 0.18(8) -0.07(4)
C33 0.31(5) 0.16(3) 0.30(5) -0.07(3) -0.06(3) 0.01(3)
C34 0.67(10) 0.37(7) 0.18(3) 0.03(3) 0.16(5) -0.22(5)
C35 0.46(6) 0.32(4) 0.24(4) 0.00(4) 0.16(5) -0.21(4)
C36 0.28(4) 0.25(3) 0.19(3) -0.07(3) 0.04(3) -0.09(3)

loop_
_atom_type_symbol
_atom_type_description
_atom_type_scat_dispersion_real
_atom_type_scat_dispersion_imag
_atom_type_scat_source
C C 0.0033 0.0016 'International Tables Vol C Tables 4.2.6.8 and 6.1.1.4'
H H 0.0000 0.0000 'International Tables Vol C Tables 4.2.6.8 and 6.1.1.4'
O O 0.0106 0.0060 'International Tables Vol C Tables 4.2.6.8 and 6.1.1.4'
F F 0.0171 0.0103 'International Tables Vol C Tables 4.2.6.8 and 6.1.1.4'
P P 0.1023 0.0942 'International Tables Vol C Tables 4.2.6.8 and 6.1.1.4'
S S 0.1246 0.1234 'International Tables Vol C Tables 4.2.6.8 and 6.1.1.4'
Pt Pt -1.7033 8.3905 'International Tables Vol C Tables 4.2.6.8 and 6.1.1.4'

loop_
_geom_angle_atom_site_label_1
_geom_angle_atom_site_label_2
_geom_angle_atom_site_label_3
_geom_angle
_geom_angle_site_symmetry_1
_geom_angle_site_symmetry_3
O4 Pt1 O4 79.2(3) . 2_656
O4 Pt1 P2 170.26(17) . 2_656
O4 Pt1 P2 93.64(16) 2_656 2_656
O4 Pt1 P2 93.64(16) . .
O4 Pt1 P2 170.26(17) 2_656 .
P2 Pt1 P2 94.18(12) 2_656 .
O4 Pt2 O4 79.5(3) 2_656 .
O4 Pt2 P1 170.83(16) 2_656 .
O4 Pt2 P1 93.32(16) . .
O4 Pt2 P1 93.32(16) 2_656 2_656
O4 Pt2 P1 170.83(16) . 2_656
P1 Pt2 P1 94.38(12) . 2_656
C2 P1 C11 108.2(5) . .
C2 P1 C1 102.4(5) . .
C11 P1 C1 104.3(5) . .
C2 P1 Pt2 115.9(3) . .
C11 P1 Pt2 113.0(3) . .
C1 P1 Pt2 111.9(3) . .
C3 P2 C4 101.9(4) . .
C3 P2 C21 107.7(4) . .
C4 P2 C21 104.5(4) . .
C3 P2 Pt1 120.2(3) . .
C4 P2 Pt1 112.3(3) . .
C21 P2 Pt1 109.0(3) . .
O2 S1 O1 121.4(10) . .
O2 S1 O3 110.3(8) . .
O1 S1 O3 111.2(8) . .
O2 S1 C5 105.1(8) . .
O1 S1 C5 104.6(7) . .
O3 S1 C5 101.9(8) . .
Pt2 O4 Pt1 100.7(2) . .
Pt2 O4 H4 129.7 . .
Pt1 O4 H4 129.7 . .
P1 C1 H1A 109.5 . .
P1 C1 H1B 109.5 . .
H1A C1 H1B 109.5 . .
P1 C1 H1C 109.5 . .
H1A C1 H1C 109.5 . .
H1B C1 H1C 109.5 . .
P1 C2 H2A 109.5 . .
P1 C2 H2B 109.5 . .
H2A C2 H2B 109.5 . .
P1 C2 H2C 109.5 . .
H2A C2 H2C 109.5 . .
H2B C2 H2C 109.5 . .
P2 C3 H3A 109.5 . .
P2 C3 H3B 109.5 . .
H3A C3 H3B 109.5 . .
P2 C3 H3C 109.5 . .
H3A C3 H3C 109.5 . .
H3B C3 H3C 109.5 . .
P2 C4 H4A 109.5 . .
P2 C4 H4B 109.5 . .
H4A C4 H4B 109.5 . .
P2 C4 H4C 109.5 . .
H4A C4 H4C 109.5 . .
H4B C4 H4C 109.5 . .
F2 C5 F1 106.0(18) . .
F2 C5 F3 108.2(12) . .
F1 C5 F3 103.0(14) . .
F2 C5 S1 115.7(13) . .
F1 C5 S1 113.6(10) . .
F3 C5 S1 109.5(13) . .
C12 C11 C16 116.2(9) . .
C12 C11 P1 119.3(7) . .
C16 C11 P1 124.5(8) . .
C11 C12 C13 121.1(10) . .
C11 C12 H12 119.5 . .
C13 C12 H12 119.5 . .
C14 C13 C12 119.1(13) . .
C14 C13 H13 120.5 . .
C12 C13 H13 120.5 . .
C15 C14 C13 119.3(14) . .
C15 C14 H14 120.4 . .
C13 C14 H14 120.4 . .
C14 C15 C16 122.1(12) . .
C14 C15 H15 119.0 . .
C16 C15 H15 119.0 . .
C15 C16 C11 122.3(11) . .
C15 C16 H16 118.8 . .
C11 C16 H16 118.8 . .
C22 C21 C26 119.8(8) . .
C22 C21 P2 119.9(6) . .
C26 C21 P2 120.3(7) . .
C21 C22 C23 122.1(9) . .
C21 C22 H22 118.9 . .
C23 C22 H22 118.9 . .
C24 C23 C22 118.1(11) . .
C24 C23 H23 120.9 . .
C22 C23 H23 120.9 . .
C23 C24 C25 121.6(11) . .
C23 C24 H24 119.2 . .
C25 C24 H24 119.2 . .
C24 C25 C26 120.0(11) . .
C24 C25 H25 120.0 . .
C26 C25 H25 120.0 . .
C21 C26 C25 118.3(10) . .
C21 C26 H26 120.8 . .
C25 C26 H26 120.8 . .
C32 C31 C36 120.0 . .
C32 C31 H31 120.0 . .
C36 C31 H31 120.0 . .
C31 C32 C33 120.0 . .
C31 C32 H32 120.0 . .
C33 C32 H32 120.0 . .
C34 C33 C32 120.0 . .
C34 C33 H33 120.0 . .
C32 C33 H33 120.0 . .
C33 C34 C35 120.0 . .
C33 C34 H34 120.0 . .
C35 C34 H34 120.0 . .
C34 C35 C36 120.0 . .
C34 C35 H35 120.0 . .
C36 C35 H35 120.0 . .
C35 C36 C31 120.0 . .
C35 C36 H36 120.0 . .
C31 C36 H36 120.0 . .

loop_
_geom_bond_atom_site_label_1
_geom_bond_atom_site_label_2
_geom_bond_distance
_geom_bond_site_symmetry_2
Pt1 O4 2.122(5) .
Pt1 O4 2.122(5) 2_656
Pt1 P2 2.260(2) 2_656
Pt1 P2 2.260(2) .
Pt2 O4 2.117(5) 2_656
Pt2 O4 2.117(5) .
Pt2 P1 2.258(2) .
Pt2 P1 2.258(2) 2_656
P1 C2 1.826(10) .
P1 C11 1.843(9) .
P1 C1 1.852(10) .
P2 C3 1.819(9) .
P2 C4 1.851(9) .
P2 C21 1.859(8) .
S1 O2 1.358(9) .
S1 O1 1.368(9) .
S1 O3 1.450(9) .
S1 C5 1.777(17) .
F1 C5 1.310(16) .
F2 C5 1.282(18) .
F3 C5 1.343(18) .
O4 H4 0.6238 .
C1 H1A 0.9600 .
C1 H1B 0.9600 .
C1 H1C 0.9600 .
C2 H2A 0.9600 .
C2 H2B 0.9600 .
C2 H2C 0.9600 .
C3 H3A 0.9600 .
C3 H3B 0.9600 .
C3 H3C 0.9600 .
C4 H4A 0.9600 .
C4 H4B 0.9600 .
C4 H4C 0.9600 .
C11 C12 1.369(13) .
C11 C16 1.415(11) .
C12 C13 1.432(15) .
C12 H12 0.9300 .
C13 C14 1.417(17) .
C13 H13 0.9300 .
C14 C15 1.310(18) .
C14 H14 0.9300 .
C15 C16 1.374(16) .
C15 H15 0.9300 .
C16 H16 0.9300 .
C21 C22 1.382(11) .
C21 C26 1.406(11) .
C22 C23 1.391(13) .
C22 H22 0.9300 .
C23 C24 1.379(16) .
C23 H23 0.9300 .
C24 C25 1.390(17) .
C24 H24 0.9300 .
C25 C26 1.413(14) .
C25 H25 0.9300 .
C26 H26 0.9300 .
C31 C32 1.239(10) .
C31 C36 1.239(10) .
C31 H31 0.9300 .
C32 C33 1.239(10) .
C32 H32 0.9300 .
C33 C34 1.239(10) .
C33 H33 0.9300 .
C34 C35 1.239(10) .
C34 H34 0.9300 .
C35 C36 1.239(10) .
C35 H35 0.9300 .
C36 H36 0.9300 .
